data_1552109
loop_
_publ_author_name
'Petel, Brittney E.'
'Meyer, Rachel L.'
'Brennessel, William W.'
'Matson, Ellen'

_publ_section_title
;
 Oxygen atom transfer with organofunctionalized polyoxovanadium clusters:
 O-atom vacancy formation with tertiary phosphines and deoxygenation of
 styrene oxide
;
_journal_name_full 'Chemical Science'
_journal_paper_doi 10.1039/C9SC02882J
_journal_year 2019
_chemical_formula_moiety 'C20 H47 O19 P V6'
_chemical_formula_sum 'C20 H47 O19 P V6'
_chemical_formula_weight 928.18
_space_group_crystal_system monoclinic
_space_group_IT_number 15
_space_group_name_Hall '-C 2yc'
_space_group_name_H-M_alt 'C 1 2/c 1'
_symmetry_space_group_name_Hall '-C 2yc'
_symmetry_space_group_name_H-M 'C 1 2/c 1'
_atom_sites_solution_hydrogens geom
_atom_sites_solution_primary dual
_audit_creation_date 2018-10-11
_audit_creation_method
;
Olex2 1.2-ac3
(compiled 2017.08.10 svn.r3458 for OlexSys, GUI svn.r5381)
;
_audit_update_record
;
2019-05-06 deposited with the CCDC.    2019-07-15 downloaded from the CCDC.
;
_cell_angle_alpha 90
_cell_angle_beta 92.6080(10)
_cell_angle_gamma 90
_cell_formula_units_Z 8
_cell_length_a 33.3410(3)
_cell_length_b 10.76690(10)
_cell_length_c 20.2152(2)
_cell_measurement_reflns_used 22439
_cell_measurement_temperature 100.00(10)
_cell_measurement_theta_max 77.5760
_cell_measurement_theta_min 2.6810
_cell_volume 7249.32(12)
_computing_cell_refinement 'CrysAlisPro 1.171.39.46 (Rigaku OD, 2018)'
_computing_data_collection 'CrysAlisPro 1.171.39.46 (Rigaku OD, 2018)'
_computing_data_reduction 'CrysAlisPro 1.171.39.46 (Rigaku OD, 2018)'
_computing_molecular_graphics 'Olex2 (Dolomanov et al., 2009)'
_computing_publication_material 'Olex2 (Dolomanov et al., 2009)'
_computing_structure_refinement 'ShelXL (Sheldrick, 2015b)'
_computing_structure_solution 'ShelXT (Sheldrick, 2015a)'
_diffrn_ambient_environment N~2~
_diffrn_ambient_temperature 100.00(10)
_diffrn_detector 'CCD plate'
_diffrn_detector_type HyPix
_diffrn_measured_fraction_theta_full 0.992
_diffrn_measured_fraction_theta_max 0.975
_diffrn_measurement_details
;
List of Runs (angles in degrees, time in seconds):

  # Type    Start    End  Width  t~exp~   \w     \q     \k     \f   Frames
#--------------------------------------------------------------------------
  1  \w    -56.00  21.00   0.50    0.68    --  -49.75  38.00 -90.00  154
  2  \w    -57.00  21.00   0.50    0.68    --  -49.75  38.00-180.00  156
  3  \w    -70.00 -45.00   0.50    0.68    --  -49.75 118.00-146.00   50
  4  \w     75.00 100.00   0.50    0.68    --   49.75 160.00   5.00   50
  5  \w     51.00  76.00   0.50    0.68    --   49.75-118.00 126.00   50
  6  \w   -108.00 -83.00   0.50    0.68    --  -49.75-160.00 -25.00   50
  7  \w   -110.00 -85.00   0.50    0.68    --  -49.75-118.00 126.00   50
  8  \w   -116.00 -70.00   0.50    0.68    --  -49.75-125.00 150.00   92
  9  \w   -118.00 -90.00   0.50    0.68    --  -49.75-125.00 -90.00   56
 10  \w   -116.00 -71.00   0.50    0.68    --  -49.75-125.00-180.00   90
 11  \w    -74.00 -49.00   0.50    2.71    --  -84.25 118.00-146.00   50
 12  \w   -140.00-115.00   0.50    2.71    --  -84.25-118.00 126.00   50
 13  \w   -121.00 -96.00   0.50    2.71    --  -84.25-160.00 -25.00   50
 14  \w    116.00 160.00   0.50    2.71    --  105.75 160.00   5.00   88
 15  \w    116.00 143.00   0.50    2.71    --  105.75 118.00-146.00   54
 16  \w    109.00 135.00   0.50    2.71    --  105.75  15.00 -90.00   52
 17  \w     59.00  90.00   0.50    2.71    --  105.75 -45.00 -60.00   62
 18  \w     47.00  77.00   0.50    2.71    --  105.75 -15.00 -30.00   60
 19  \w     38.00  72.00   0.50    2.71    --  105.75 -30.00   0.00   68
 20  \w     34.00  74.00   0.50    2.71    --  105.75 -15.00  30.00   80
 21  \w     61.00  94.00   0.50    2.71    --  105.75 -77.00  90.00   66
 22  \w     72.00 113.00   0.50    2.71    --  105.75-118.00 126.00   82
 23  \w     81.00 107.00   0.50    2.71    --  105.75 -94.00 150.00   52
 24  \w     36.00 125.00   0.50    2.71    --  105.75 -77.00 120.00  178
 25  \w     56.00  90.00   0.50    2.71    --  105.75 -45.00 150.00   68
 26  \w     46.00  71.00   0.50    2.71    --  105.75 -15.00 120.00   50
 27  \w     35.00  90.00   0.50    2.71    --  105.75 -45.00  90.00  110
 28  \w     35.00  60.00   0.50    2.71    --  105.75 -94.00 150.00   50
 29  \w     35.00  78.00   0.50    2.71    --  105.75 -45.00 120.00   86
 30  \w     34.00  68.00   0.50    2.71    --  105.75 -30.00  30.00   68
 31  \w     36.00  63.00   0.50    2.71    --  105.75 -30.00 -30.00   54
 32  \w     37.00  68.00   0.50    2.71    --  105.75 -30.00 -60.00   62
 33  \w     37.00  63.00   0.50    2.71    --  105.75 -15.00 -90.00   52
 34  \w     34.00  69.00   0.50    2.71    --  105.75 -15.00-120.00   70
 35  \w     43.00  82.00   0.50    2.71    --  105.75 -45.00-180.00   78
 36  \w     70.00  95.00   0.50    2.71    --  105.75-160.00 -25.00   50
;
_diffrn_measurement_device 'four-circle diffractometer'
_diffrn_measurement_device_type 'XtaLAB Synergy, Dualflex, HyPix'
_diffrn_measurement_method '\w scans'
_diffrn_orient_matrix_type 'CrysAlisPro convention (1999,Acta A55,543-557)'
_diffrn_orient_matrix_UB_11 -0.0451381000
_diffrn_orient_matrix_UB_12 0.0193998000
_diffrn_orient_matrix_UB_13 -0.0163977000
_diffrn_orient_matrix_UB_21 0.0075969000
_diffrn_orient_matrix_UB_22 -0.0079249000
_diffrn_orient_matrix_UB_23 -0.0744919000
_diffrn_orient_matrix_UB_31 -0.0066025000
_diffrn_orient_matrix_UB_32 -0.1415533000
_diffrn_orient_matrix_UB_33 0.0018881000
_diffrn_radiation_monochromator mirror
_diffrn_radiation_probe x-ray
_diffrn_radiation_type CuK\a
_diffrn_radiation_wavelength 1.54184
_diffrn_reflns_av_R_equivalents 0.0438
_diffrn_reflns_av_unetI/netI 0.0281
_diffrn_reflns_Laue_measured_fraction_full 0.992
_diffrn_reflns_Laue_measured_fraction_max 0.975
_diffrn_reflns_limit_h_max 41
_diffrn_reflns_limit_h_min -41
_diffrn_reflns_limit_k_max 6
_diffrn_reflns_limit_k_min -13
_diffrn_reflns_limit_l_max 25
_diffrn_reflns_limit_l_min -25
_diffrn_reflns_number 34073
_diffrn_reflns_point_group_measured_fraction_full 0.992
_diffrn_reflns_point_group_measured_fraction_max 0.975
_diffrn_reflns_theta_full 74.504
_diffrn_reflns_theta_max 77.865
_diffrn_reflns_theta_min 2.653
_diffrn_source 'micro-focus sealed X-ray tube'
_diffrn_source_type 'PhotonJet (Cu) X-ray Source'
_exptl_absorpt_coefficient_mu 13.517
_exptl_absorpt_correction_T_max 1.00000
_exptl_absorpt_correction_T_min 0.14089
_exptl_absorpt_correction_type multi-scan
_exptl_absorpt_process_details
;
CrysAlisPro 1.171.39.46 (Rigaku Oxford Diffraction, 2018)
Empirical absorption correction using spherical harmonics,
 implemented in SCALE3 ABSPACK scaling algorithm.
;
_exptl_crystal_colour red-green
_exptl_crystal_colour_primary green
_exptl_crystal_density_diffrn 1.701
_exptl_crystal_description needle
_exptl_crystal_F_000 3776
_exptl_crystal_size_max 0.35
_exptl_crystal_size_mid 0.157
_exptl_crystal_size_min 0.054
_refine_diff_density_max 0.648
_refine_diff_density_min -0.692
_refine_diff_density_rms 0.100
_refine_ls_extinction_method none
_refine_ls_goodness_of_fit_ref 1.079
_refine_ls_hydrogen_treatment constr
_refine_ls_matrix_type full
_refine_ls_number_parameters 451
_refine_ls_number_reflns 7553
_refine_ls_number_restraints 26
_refine_ls_restrained_S_all 1.081
_refine_ls_R_factor_all 0.0445
_refine_ls_R_factor_gt 0.0414
_refine_ls_shift/su_max 0.002
_refine_ls_shift/su_mean 0.000
_refine_ls_structure_factor_coef Fsqd
_refine_ls_weighting_details 'w=1/[\s^2^(Fo^2^)+(0.0720P)^2^+13.3859P] where P=(Fo^2^+2Fc^2^)/3'
_refine_ls_weighting_scheme calc
_refine_ls_wR_factor_gt 0.1165
_refine_ls_wR_factor_ref 0.1188
_reflns_Friedel_coverage 0.000
_reflns_number_gt 6869
_reflns_number_total 7553
_reflns_threshold_expression 'I > 2\s(I)'
_cod_data_source_file c9sc02882j2.cif
_cod_data_source_block matbp16
_cod_database_code 1552109
_shelx_shelxl_version_number 2018/3
_shelx_space_group_comment
;
The symmetry employed for this shelxl refinement is uniquely defined
by the following loop, which should always be used as a source of
symmetry information in preference to the above space-group names.
They are only intended as comments.
;
_shelx_estimated_absorpt_t_max 0.529
_shelx_estimated_absorpt_t_min 0.088
_reflns_odcompleteness_completeness 99.16
_reflns_odcompleteness_iscentric 1
_reflns_odcompleteness_theta 74.33
_olex2_refinement_description
;
1. Fixed Uiso
 At 1.2 times of:
  All C(H) groups
 At 1.5 times of:
  All C(H,H,H) groups
2. Restrained distances
 O9-C11' \\sim O9-C11
 with sigma of 0.01
 O11-C13' \\sim O11-C13
 with sigma of 0.01
3. Uiso/Uaniso restraints and constraints
O9 \\sim C11 \\sim C11': within 2A with sigma of 0.005 and sigma for terminal
atoms of 0.01
C13 \\sim C13': within 2A with sigma of 0.005 and sigma for terminal atoms of
0.01
4. Others
 Sof(C11')=Sof(H11D)=Sof(H11E)=Sof(H11F)=1-FVAR(1)
 Sof(C11)=Sof(H11A)=Sof(H11B)=Sof(H11C)=FVAR(1)
 Sof(C13')=Sof(H13D)=Sof(H13E)=Sof(H13F)=1-FVAR(2)
 Sof(C13)=Sof(H13A)=Sof(H13B)=Sof(H13C)=FVAR(2)
5.a Aromatic/amide H refined with riding coordinates:
 C4(H4), C5(H5), C6(H6), C7(H7), C8(H8)
5.b Idealised Me refined as rotating group:
 C1(H1A,H1B,H1C), C2(H2A,H2B,H2C), C9(H9A,H9B,H9C), C10(H10A,H10B,H10C),
 C11(H11A,H11B,H11C), C11'(H11D,H11E,H11F), C12(H12A,H12B,H12C), C13(H13A,H13B,
 H13C), C13'(H13D,H13E,H13F), C14(H14A,H14B,H14C), C15(H15A,H15B,H15C),
 C16(H16A,H16B,H16C), C17(H17A,H17B,H17C), C18(H18A,H18B,H18C), C19(H19A,H19B,
 H19C), C20(H20A,H20B,H20C)
;
_olex2_submission_original_sample_id matbp16
_olex2_submission_special_instructions 'No special instructions were received'
_oxdiff_exptl_absorpt_empirical_details
;
Empirical correction (ABSPACK) includes:
- Absorption correction using spherical harmonics
- Frame scaling
;
_oxdiff_exptl_absorpt_empirical_full_max 3.961
_oxdiff_exptl_absorpt_empirical_full_min 0.499

loop_
_space_group_symop_operation_xyz
'x, y, z'
'-x, y, -z+1/2'
'x+1/2, y+1/2, z'
'-x+1/2, y+1/2, -z+1/2'
'-x, -y, -z'
'x, -y, z-1/2'
'-x+1/2, -y+1/2, -z'
'x+1/2, -y+1/2, z-1/2'

loop_
_atom_site_label
_atom_site_type_symbol
_atom_site_fract_x
_atom_site_fract_y
_atom_site_fract_z
_atom_site_U_iso_or_equiv
_atom_site_adp_type
_atom_site_occupancy
_atom_site_site_symmetry_order
_atom_site_calc_flag
_atom_site_refinement_flags_posn
_atom_site_refinement_flags_adp
_atom_site_refinement_flags_occupancy
_atom_site_disorder_assembly
_atom_site_disorder_group
V1 V 0.63613(2) 0.71748(4) 0.70389(2) 0.01891(11) Uani 1 1 d . . . . .
V2 V 0.60960(2) 0.43596(4) 0.70343(2) 0.02421(12) Uani 1 1 d . . . . .
V3 V 0.56811(2) 0.63447(4) 0.60097(2) 0.02453(12) Uani 1 1 d . . . . .
V4 V 0.65581(2) 0.71955(4) 0.55194(2) 0.02456(12) Uani 1 1 d . . . . .
V5 V 0.69878(2) 0.52049(4) 0.65644(2) 0.02251(12) Uani 1 1 d . . . . .
V6 V 0.62991(2) 0.42562(4) 0.54690(2) 0.02406(12) Uani 1 1 d . . . . .
P1 P 0.63941(2) 0.94537(6) 0.83042(3) 0.02300(15) Uani 1 1 d . . . . .
O1 O 0.63823(6) 0.85130(17) 0.77543(9) 0.0274(4) Uani 1 1 d . . . . .
O2 O 0.59181(8) 0.3390(2) 0.75489(10) 0.0396(5) Uani 1 1 d . . . . .
O3 O 0.52308(6) 0.6736(2) 0.58137(10) 0.0357(5) Uani 1 1 d . . . . .
O4 O 0.66876(7) 0.8184(2) 0.49778(10) 0.0358(5) Uani 1 1 d . . . . .
O5 O 0.74429(6) 0.48244(19) 0.67510(10) 0.0327(4) Uani 1 1 d . . . . .
O6 O 0.62543(7) 0.3234(2) 0.48961(10) 0.0347(5) Uani 1 1 d . . . . .
O7 O 0.61470(6) 0.58879(17) 0.76046(8) 0.0245(4) Uani 1 1 d . . . . .
O8 O 0.57862(5) 0.75350(18) 0.67166(9) 0.0255(4) Uani 1 1 d . . . . .
O9 O 0.65327(6) 0.82737(17) 0.63282(9) 0.0259(4) Uani 1 1 d D U . . .
O10 O 0.69087(5) 0.66036(16) 0.72119(9) 0.0226(4) Uani 1 1 d . . . . .
O11 O 0.55708(6) 0.51034(19) 0.66559(9) 0.0280(4) Uani 1 1 d D . . . .
O12 O 0.59546(6) 0.74265(19) 0.54252(9) 0.0289(4) Uani 1 1 d . . . . .
O13 O 0.70720(6) 0.65051(18) 0.58722(9) 0.0257(4) Uani 1 1 d . . . . .
O14 O 0.66868(6) 0.41042(17) 0.71665(9) 0.0270(4) Uani 1 1 d . . . . .
O15 O 0.61015(6) 0.32912(18) 0.62308(9) 0.0300(4) Uani 1 1 d . . . . .
O16 O 0.57455(6) 0.5048(2) 0.53659(9) 0.0291(4) Uani 1 1 d . . . . .
O17 O 0.65091(6) 0.56739(19) 0.49625(9) 0.0279(4) Uani 1 1 d . . . . .
O18 O 0.68513(6) 0.39855(18) 0.58425(9) 0.0278(4) Uani 1 1 d . . . . .
O19 O 0.63158(5) 0.58129(16) 0.62970(8) 0.0207(4) Uani 1 1 d . . . . .
C1 C 0.66940(9) 0.8970(3) 0.90138(14) 0.0304(6) Uani 1 1 d . . . . .
H1A H 0.659596 0.819063 0.917084 0.046 Uiso 1 1 calc GR . . . .
H1B H 0.667928 0.958351 0.935647 0.046 Uiso 1 1 calc GR . . . .
H1C H 0.696791 0.887667 0.889489 0.046 Uiso 1 1 calc GR . . . .
C2 C 0.66056(9) 1.0901(3) 0.80609(16) 0.0340(6) Uani 1 1 d . . . . .
H2A H 0.687873 1.077454 0.794573 0.051 Uiso 1 1 calc GR . . . .
H2B H 0.659823 1.148021 0.842121 0.051 Uiso 1 1 calc GR . . . .
H2C H 0.645321 1.122517 0.768518 0.051 Uiso 1 1 calc GR . . . .
C3 C 0.58984(8) 0.9780(2) 0.85787(13) 0.0251(5) Uani 1 1 d . . . . .
C4 C 0.57208(8) 0.8991(3) 0.90312(13) 0.0272(5) Uani 1 1 d . . . . .
H4 H 0.586441 0.831740 0.920625 0.033 Uiso 1 1 calc R . . . .
C5 C 0.53338(9) 0.9205(3) 0.92200(16) 0.0335(6) Uani 1 1 d . . . . .
H5 H 0.521788 0.867517 0.952023 0.040 Uiso 1 1 calc R . . . .
C6 C 0.51177(9) 1.0209(3) 0.89630(17) 0.0390(7) Uani 1 1 d . . . . .
H6 H 0.485765 1.035415 0.909203 0.047 Uiso 1 1 calc R . . . .
C7 C 0.52902(10) 1.0997(3) 0.85130(18) 0.0419(7) Uani 1 1 d . . . . .
H7 H 0.514354 1.166296 0.833659 0.050 Uiso 1 1 calc R . . . .
C8 C 0.56791(10) 1.0798(3) 0.83246(16) 0.0356(7) Uani 1 1 d . . . . .
H8 H 0.579475 1.134005 0.802977 0.043 Uiso 1 1 calc R . . . .
C9 C 0.60245(10) 0.5946(3) 0.82598(14) 0.0356(7) Uani 1 1 d . . . . .
H9A H 0.619126 0.652525 0.850682 0.053 Uiso 1 1 calc GR . . . .
H9B H 0.604876 0.513928 0.845943 0.053 Uiso 1 1 calc GR . . . .
H9C H 0.574996 0.621449 0.826072 0.053 Uiso 1 1 calc GR . . . .
C10 C 0.54750(10) 0.7912(4) 0.71291(17) 0.0470(9) Uani 1 1 d . . . . .
H10A H 0.541389 0.724681 0.742427 0.070 Uiso 1 1 calc GR . . . .
H10B H 0.523970 0.811768 0.685995 0.070 Uiso 1 1 calc GR . . . .
H10C H 0.556094 0.862630 0.738191 0.070 Uiso 1 1 calc GR . . . .
C11 C 0.6650(5) 0.9547(7) 0.6372(5) 0.046(2) Uani 0.67(3) 1 d D U P A 1
H11A H 0.642542 1.004065 0.649567 0.069 Uiso 0.67(3) 1 calc GR . P A 1
H11B H 0.673746 0.982116 0.595039 0.069 Uiso 0.67(3) 1 calc GR . P A 1
H11C H 0.686553 0.963650 0.669973 0.069 Uiso 0.67(3) 1 calc GR . P A 1
C11' C 0.6799(7) 0.929(2) 0.6469(10) 0.046(3) Uani 0.33(3) 1 d D U P A 2
H11D H 0.665837 0.993465 0.669201 0.069 Uiso 0.33(3) 1 calc GR . P A 2
H11E H 0.689557 0.961162 0.606246 0.069 Uiso 0.33(3) 1 calc GR . P A 2
H11F H 0.702212 0.901209 0.674719 0.069 Uiso 0.33(3) 1 calc GR . P A 2
C12 C 0.71876(9) 0.7014(3) 0.77194(15) 0.0318(6) Uani 1 1 d . . . . .
H12A H 0.722679 0.789390 0.767992 0.048 Uiso 1 1 calc GR . . . .
H12B H 0.743923 0.659516 0.767617 0.048 Uiso 1 1 calc GR . . . .
H12C H 0.708494 0.683031 0.814452 0.048 Uiso 1 1 calc GR . . . .
C13 C 0.5213(2) 0.4396(10) 0.6585(7) 0.052(2) Uani 0.64(3) 1 d D U P B 1
H13A H 0.520589 0.397215 0.616649 0.077 Uiso 0.64(3) 1 calc GR . P B 1
H13B H 0.498547 0.493701 0.660316 0.077 Uiso 0.64(3) 1 calc GR . P B 1
H13C H 0.520681 0.379789 0.693647 0.077 Uiso 0.64(3) 1 calc GR . P B 1
C13' C 0.5190(3) 0.474(2) 0.6861(13) 0.057(4) Uani 0.36(3) 1 d D U P B 2
H13D H 0.502494 0.449298 0.648264 0.086 Uiso 0.36(3) 1 calc GR . P B 2
H13E H 0.506627 0.542299 0.707853 0.086 Uiso 0.36(3) 1 calc GR . P B 2
H13F H 0.521978 0.405347 0.716325 0.086 Uiso 0.36(3) 1 calc GR . P B 2
C14 C 0.58024(12) 0.8651(4) 0.5278(2) 0.0551(10) Uani 1 1 d . . . . .
H14A H 0.552021 0.860302 0.516376 0.083 Uiso 1 1 calc GR . . . .
H14B H 0.594022 0.899259 0.491338 0.083 Uiso 1 1 calc GR . . . .
H14C H 0.584522 0.917357 0.565964 0.083 Uiso 1 1 calc GR . . . .
C15 C 0.74097(10) 0.7295(4) 0.59512(18) 0.0447(8) Uani 1 1 d . . . . .
H15A H 0.739871 0.791537 0.560991 0.067 Uiso 1 1 calc GR . . . .
H15B H 0.765068 0.681435 0.592063 0.067 Uiso 1 1 calc GR . . . .
H15C H 0.740884 0.769049 0.637667 0.067 Uiso 1 1 calc GR . . . .
C16 C 0.68423(11) 0.4033(3) 0.78352(14) 0.0366(7) Uani 1 1 d . . . . .
H16A H 0.684001 0.484410 0.803179 0.055 Uiso 1 1 calc GR . . . .
H16B H 0.711265 0.372446 0.784249 0.055 Uiso 1 1 calc GR . . . .
H16C H 0.667876 0.348108 0.808111 0.055 Uiso 1 1 calc GR . . . .
C17 C 0.58377(18) 0.2302(4) 0.6117(2) 0.0747(16) Uani 1 1 d . . . . .
H17A H 0.597049 0.165521 0.588431 0.112 Uiso 1 1 calc GR . . . .
H17B H 0.560746 0.258194 0.585616 0.112 Uiso 1 1 calc GR . . . .
H17C H 0.575332 0.198721 0.653291 0.112 Uiso 1 1 calc GR . . . .
C18 C 0.55698(10) 0.5205(4) 0.47110(15) 0.0423(8) Uani 1 1 d . . . . .
H18A H 0.530417 0.554078 0.473697 0.063 Uiso 1 1 calc GR . . . .
H18B H 0.555594 0.441614 0.449030 0.063 Uiso 1 1 calc GR . . . .
H18C H 0.573158 0.576524 0.446705 0.063 Uiso 1 1 calc GR . . . .
C19 C 0.68347(10) 0.5407(3) 0.45485(15) 0.0357(7) Uani 1 1 d . . . . .
H19A H 0.688440 0.611420 0.427487 0.054 Uiso 1 1 calc GR . . . .
H19B H 0.676720 0.470411 0.427330 0.054 Uiso 1 1 calc GR . . . .
H19C H 0.707128 0.522343 0.481945 0.054 Uiso 1 1 calc GR . . . .
C20 C 0.69871(12) 0.2730(3) 0.59426(18) 0.0442(8) Uani 1 1 d . . . . .
H20A H 0.727373 0.272310 0.601344 0.066 Uiso 1 1 calc GR . . . .
H20B H 0.691323 0.224199 0.555867 0.066 Uiso 1 1 calc GR . . . .
H20C H 0.686495 0.238582 0.632264 0.066 Uiso 1 1 calc GR . . . .

loop_
_atom_site_aniso_label
_atom_site_aniso_U_11
_atom_site_aniso_U_22
_atom_site_aniso_U_33
_atom_site_aniso_U_23
_atom_site_aniso_U_13
_atom_site_aniso_U_12
V1 0.0194(2) 0.0180(2) 0.0192(2) 0.00116(15) -0.00031(15) -0.00098(15)
V2 0.0334(3) 0.0206(2) 0.0184(2) 0.00155(15) -0.00118(17) -0.00776(17)
V3 0.0204(2) 0.0322(3) 0.0207(2) 0.00045(17) -0.00223(16) 0.00053(17)
V4 0.0257(2) 0.0267(2) 0.0214(2) 0.00571(17) 0.00208(17) -0.00102(17)
V5 0.0215(2) 0.0237(2) 0.0219(2) -0.00266(16) -0.00405(16) 0.00305(16)
V6 0.0255(2) 0.0281(2) 0.0183(2) -0.00408(16) -0.00208(16) -0.00178(17)
P1 0.0244(3) 0.0184(3) 0.0261(3) -0.0011(2) 0.0002(2) -0.0010(2)
O1 0.0294(10) 0.0240(9) 0.0289(9) -0.0044(7) 0.0026(8) -0.0012(7)
O2 0.0594(15) 0.0305(11) 0.0288(10) 0.0037(8) 0.0025(10) -0.0177(10)
O3 0.0244(10) 0.0492(13) 0.0330(10) -0.0030(9) -0.0025(8) 0.0034(9)
O4 0.0388(12) 0.0376(11) 0.0315(10) 0.0084(9) 0.0084(9) -0.0016(9)
O5 0.0288(10) 0.0343(11) 0.0341(10) -0.0070(8) -0.0070(8) 0.0080(8)
O6 0.0379(11) 0.0396(11) 0.0263(10) -0.0097(9) -0.0028(8) -0.0027(9)
O7 0.0327(10) 0.0250(9) 0.0161(8) -0.0006(7) 0.0037(7) -0.0070(7)
O8 0.0208(9) 0.0297(9) 0.0260(9) -0.0005(8) 0.0022(7) 0.0032(7)
O9 0.0338(10) 0.0178(9) 0.0264(9) 0.0041(7) 0.0048(7) -0.0029(7)
O10 0.0214(9) 0.0234(9) 0.0224(8) -0.0045(7) -0.0049(7) -0.0016(7)
O11 0.0234(9) 0.0346(10) 0.0260(9) -0.0028(8) 0.0027(7) -0.0102(8)
O12 0.0269(10) 0.0339(10) 0.0256(9) 0.0107(8) -0.0012(7) 0.0059(8)
O13 0.0214(9) 0.0301(10) 0.0256(9) -0.0003(7) 0.0011(7) -0.0040(7)
O14 0.0371(11) 0.0222(9) 0.0210(9) 0.0004(7) -0.0080(8) 0.0025(8)
O15 0.0396(11) 0.0245(9) 0.0256(9) -0.0041(7) -0.0014(8) -0.0108(8)
O16 0.0261(9) 0.0419(11) 0.0188(9) -0.0027(8) -0.0054(7) -0.0020(8)
O17 0.0261(10) 0.0391(11) 0.0186(8) -0.0001(7) 0.0020(7) -0.0014(8)
O18 0.0290(10) 0.0269(10) 0.0270(9) -0.0061(8) -0.0039(7) 0.0058(8)
O19 0.0223(9) 0.0218(9) 0.0178(8) 0.0009(7) -0.0024(7) -0.0006(7)
C1 0.0285(14) 0.0298(14) 0.0326(14) -0.0030(11) -0.0018(11) 0.0016(11)
C2 0.0333(15) 0.0268(14) 0.0417(16) 0.0015(12) 0.0009(12) -0.0061(11)
C3 0.0277(13) 0.0221(12) 0.0251(12) -0.0047(10) -0.0029(10) -0.0017(10)
C4 0.0299(14) 0.0241(13) 0.0276(13) -0.0033(10) -0.0008(10) -0.0009(10)
C5 0.0325(15) 0.0317(15) 0.0363(15) -0.0026(12) 0.0026(12) -0.0079(12)
C6 0.0250(14) 0.0434(17) 0.0484(18) -0.0082(14) 0.0007(13) 0.0024(13)
C7 0.0355(17) 0.0381(17) 0.0523(19) 0.0052(15) 0.0049(14) 0.0123(13)
C8 0.0366(16) 0.0290(14) 0.0416(17) 0.0065(12) 0.0049(13) 0.0069(12)
C9 0.0496(18) 0.0335(15) 0.0247(14) 0.0021(11) 0.0130(12) -0.0025(13)
C10 0.0310(16) 0.072(2) 0.0374(17) -0.0149(16) -0.0028(13) 0.0175(16)
C11 0.078(5) 0.020(3) 0.040(3) 0.006(2) 0.011(4) -0.011(3)
C11' 0.070(6) 0.031(5) 0.039(5) -0.002(4) 0.019(5) -0.002(5)
C12 0.0260(13) 0.0318(14) 0.0368(15) -0.0115(12) -0.0094(11) -0.0005(11)
C13 0.033(3) 0.063(5) 0.058(6) 0.014(4) -0.005(3) -0.025(3)
C13' 0.036(5) 0.076(9) 0.061(9) 0.027(7) 0.018(5) 0.002(5)
C14 0.046(2) 0.055(2) 0.065(2) 0.0318(19) 0.0139(18) 0.0203(17)
C15 0.0308(16) 0.059(2) 0.0439(18) 0.0086(16) -0.0042(13) -0.0187(15)
C16 0.0537(19) 0.0307(15) 0.0241(14) 0.0058(11) -0.0133(13) 0.0009(13)
C17 0.115(4) 0.060(3) 0.050(2) -0.015(2) 0.016(2) -0.056(3)
C18 0.0340(16) 0.067(2) 0.0251(14) -0.0057(14) -0.0093(12) 0.0031(15)
C19 0.0354(16) 0.0457(17) 0.0264(14) -0.0067(13) 0.0056(12) -0.0051(13)
C20 0.052(2) 0.0308(16) 0.0484(19) -0.0118(14) -0.0135(16) 0.0107(14)

loop_
_atom_type_symbol
_atom_type_description
_atom_type_scat_dispersion_real
_atom_type_scat_dispersion_imag
_atom_type_scat_source
C C 0.0181 0.0091 'International Tables Vol C Tables 4.2.6.8 and 6.1.1.4'
H H 0.0000 0.0000 'International Tables Vol C Tables 4.2.6.8 and 6.1.1.4'
O O 0.0492 0.0322 'International Tables Vol C Tables 4.2.6.8 and 6.1.1.4'
P P 0.2955 0.4335 'International Tables Vol C Tables 4.2.6.8 and 6.1.1.4'
V V 0.0687 2.1097 'International Tables Vol C Tables 4.2.6.8 and 6.1.1.4'

loop_
_geom_angle_atom_site_label_1
_geom_angle_atom_site_label_2
_geom_angle_atom_site_label_3
_geom_angle
O1 V1 O19 177.78(8)
O7 V1 O1 95.03(8)
O7 V1 O8 87.60(8)
O7 V1 O9 168.91(8)
O7 V1 O19 84.62(7)
O8 V1 O1 95.39(8)
O8 V1 O19 82.40(7)
O9 V1 O1 95.23(8)
O9 V1 O8 87.26(8)
O9 V1 O19 84.96(7)
O10 V1 O1 95.41(8)
O10 V1 O7 92.05(8)
O10 V1 O8 169.18(8)
O10 V1 O9 91.15(8)
O10 V1 O19 86.80(7)
O2 V2 O7 100.63(10)
O2 V2 O11 99.32(11)
O2 V2 O14 102.42(11)
O2 V2 O15 99.80(10)
O2 V2 O19 176.62(11)
O7 V2 O11 86.71(8)
O7 V2 O19 78.12(7)
O11 V2 O19 77.52(7)
O14 V2 O7 88.79(8)
O14 V2 O11 158.25(8)
O14 V2 O19 80.74(7)
O15 V2 O7 159.44(8)
O15 V2 O11 87.74(9)
O15 V2 O14 89.08(8)
O15 V2 O19 81.35(7)
O3 V3 O8 98.34(10)
O3 V3 O11 98.40(10)
O3 V3 O12 98.92(10)
O3 V3 O16 99.00(10)
O3 V3 O19 179.21(10)
O8 V3 O19 80.87(7)
O11 V3 O8 89.57(8)
O11 V3 O12 162.65(8)
O11 V3 O16 89.18(9)
O11 V3 O19 81.58(7)
O12 V3 O8 88.72(9)
O12 V3 O16 87.33(9)
O12 V3 O19 81.10(7)
O16 V3 O8 162.61(8)
O16 V3 O19 81.79(7)
O4 V4 O9 101.25(10)
O4 V4 O12 98.73(10)
O4 V4 O13 103.96(10)
O4 V4 O17 100.28(10)
O4 V4 O19 175.34(10)
O9 V4 O12 85.82(8)
O9 V4 O19 77.99(7)
O12 V4 O19 76.65(7)
O13 V4 O9 89.52(8)
O13 V4 O12 157.31(8)
O13 V4 O17 86.66(8)
O13 V4 O19 80.66(7)
O17 V4 O9 158.43(8)
O17 V4 O12 89.56(8)
O17 V4 O19 80.44(7)
O5 V5 O10 100.86(9)
O5 V5 O13 100.47(10)
O5 V5 O14 101.62(10)
O5 V5 O18 100.71(9)
O5 V5 O19 178.76(9)
O10 V5 O19 78.01(7)
O13 V5 O10 87.61(8)
O13 V5 O19 79.01(7)
O14 V5 O10 87.91(8)
O14 V5 O13 157.91(8)
O14 V5 O19 78.90(7)
O18 V5 O10 158.42(8)
O18 V5 O13 89.06(8)
O18 V5 O14 87.20(8)
O18 V5 O19 80.42(7)
O6 V6 O15 100.21(10)
O6 V6 O16 99.19(10)
O6 V6 O17 100.33(10)
O6 V6 O18 103.25(10)
O6 V6 O19 175.77(9)
O15 V6 O16 88.12(9)
O15 V6 O19 79.68(7)
O16 V6 O19 76.59(7)
O17 V6 O15 159.45(8)
O17 V6 O16 87.98(8)
O17 V6 O19 79.78(7)
O18 V6 O15 87.88(9)
O18 V6 O16 157.56(8)
O18 V6 O17 88.06(8)
O18 V6 O19 80.97(7)
O1 P1 C1 113.07(12)
O1 P1 C2 112.39(13)
O1 P1 C3 111.45(12)
C1 P1 C2 105.14(15)
C1 P1 C3 107.29(13)
C2 P1 C3 107.07(14)
P1 O1 V1 177.38(13)
V1 O7 V2 105.57(8)
C9 O7 V1 130.55(18)
C9 O7 V2 123.80(17)
V3 O8 V1 104.24(9)
C10 O8 V1 124.74(18)
C10 O8 V3 120.62(19)
V1 O9 V4 105.74(8)
C11 O9 V1 128.3(4)
C11 O9 V4 125.7(4)
C11' O9 V1 120.9(9)
C11' O9 V4 123.7(7)
V1 O10 V5 105.58(8)
C12 O10 V1 127.52(17)
C12 O10 V5 126.74(17)
V3 O11 V2 109.93(9)
C13 O11 V2 122.0(4)
C13 O11 V3 119.5(4)
C13' O11 V2 123.3(8)
C13' O11 V3 126.8(8)
V3 O12 V4 111.41(9)
C14 O12 V3 120.7(2)
C14 O12 V4 118.1(2)
V4 O13 V5 111.62(9)
C15 O13 V4 119.2(2)
C15 O13 V5 118.44(18)
V2 O14 V5 110.88(9)
C16 O14 V2 116.62(19)
C16 O14 V5 115.93(18)
V2 O15 V6 110.15(9)
C17 O15 V2 123.1(2)
C17 O15 V6 119.9(2)
V3 O16 V6 111.25(9)
C18 O16 V3 119.0(2)
C18 O16 V6 118.35(18)
V6 O17 V4 111.31(9)
C19 O17 V4 116.84(17)
C19 O17 V6 116.29(18)
V6 O18 V5 111.01(9)
C20 O18 V5 117.06(18)
C20 O18 V6 118.29(19)
V1 O19 V2 91.55(6)
V1 O19 V3 92.49(7)
V1 O19 V4 91.13(6)
V1 O19 V5 89.60(6)
V1 O19 V6 177.14(9)
V2 O19 V4 176.72(9)
V2 O19 V5 89.43(6)
V2 O19 V6 88.77(6)
V3 O19 V2 90.96(6)
V3 O19 V4 90.81(6)
V3 O19 V5 177.86(9)
V3 O19 V6 90.35(6)
V4 O19 V5 88.69(6)
V4 O19 V6 88.46(6)
V6 O19 V5 87.56(6)
P1 C1 H1A 109.5
P1 C1 H1B 109.5
P1 C1 H1C 109.5
H1A C1 H1B 109.5
H1A C1 H1C 109.5
H1B C1 H1C 109.5
P1 C2 H2A 109.5
P1 C2 H2B 109.5
P1 C2 H2C 109.5
H2A C2 H2B 109.5
H2A C2 H2C 109.5
H2B C2 H2C 109.5
C4 C3 P1 120.3(2)
C4 C3 C8 119.0(3)
C8 C3 P1 120.7(2)
C3 C4 H4 119.8
C5 C4 C3 120.5(3)
C5 C4 H4 119.8
C4 C5 H5 119.9
C4 C5 C6 120.2(3)
C6 C5 H5 119.9
C5 C6 H6 120.1
C5 C6 C7 119.9(3)
C7 C6 H6 120.1
C6 C7 H7 119.8
C8 C7 C6 120.5(3)
C8 C7 H7 119.8
C3 C8 H8 120.0
C7 C8 C3 119.9(3)
C7 C8 H8 120.0
O7 C9 H9A 109.5
O7 C9 H9B 109.5
O7 C9 H9C 109.5
H9A C9 H9B 109.5
H9A C9 H9C 109.5
H9B C9 H9C 109.5
O8 C10 H10A 109.5
O8 C10 H10B 109.5
O8 C10 H10C 109.5
H10A C10 H10B 109.5
H10A C10 H10C 109.5
H10B C10 H10C 109.5
O9 C11 H11A 109.5
O9 C11 H11B 109.5
O9 C11 H11C 109.5
H11A C11 H11B 109.5
H11A C11 H11C 109.5
H11B C11 H11C 109.5
O9 C11' H11D 109.5
O9 C11' H11E 109.5
O9 C11' H11F 109.5
H11D C11' H11E 109.5
H11D C11' H11F 109.5
H11E C11' H11F 109.5
O10 C12 H12A 109.5
O10 C12 H12B 109.5
O10 C12 H12C 109.5
H12A C12 H12B 109.5
H12A C12 H12C 109.5
H12B C12 H12C 109.5
O11 C13 H13A 109.5
O11 C13 H13B 109.5
O11 C13 H13C 109.5
H13A C13 H13B 109.5
H13A C13 H13C 109.5
H13B C13 H13C 109.5
O11 C13' H13D 109.5
O11 C13' H13E 109.5
O11 C13' H13F 109.5
H13D C13' H13E 109.5
H13D C13' H13F 109.5
H13E C13' H13F 109.5
O12 C14 H14A 109.5
O12 C14 H14B 109.5
O12 C14 H14C 109.5
H14A C14 H14B 109.5
H14A C14 H14C 109.5
H14B C14 H14C 109.5
O13 C15 H15A 109.5
O13 C15 H15B 109.5
O13 C15 H15C 109.5
H15A C15 H15B 109.5
H15A C15 H15C 109.5
H15B C15 H15C 109.5
O14 C16 H16A 109.5
O14 C16 H16B 109.5
O14 C16 H16C 109.5
H16A C16 H16B 109.5
H16A C16 H16C 109.5
H16B C16 H16C 109.5
O15 C17 H17A 109.5
O15 C17 H17B 109.5
O15 C17 H17C 109.5
H17A C17 H17B 109.5
H17A C17 H17C 109.5
H17B C17 H17C 109.5
O16 C18 H18A 109.5
O16 C18 H18B 109.5
O16 C18 H18C 109.5
H18A C18 H18B 109.5
H18A C18 H18C 109.5
H18B C18 H18C 109.5
O17 C19 H19A 109.5
O17 C19 H19B 109.5
O17 C19 H19C 109.5
H19A C19 H19B 109.5
H19A C19 H19C 109.5
H19B C19 H19C 109.5
O18 C20 H20A 109.5
O18 C20 H20B 109.5
O18 C20 H20C 109.5
H20A C20 H20B 109.5
H20A C20 H20C 109.5
H20B C20 H20C 109.5

loop_
_geom_bond_atom_site_label_1
_geom_bond_atom_site_label_2
_geom_bond_distance
V1 O1 2.0403(19)
V1 O7 1.9525(18)
V1 O8 2.0342(19)
V1 O9 1.9661(18)
V1 O10 1.9426(19)
V1 O19 2.0982(17)
V2 O2 1.606(2)
V2 O7 2.0120(19)
V2 O11 2.042(2)
V2 O14 1.995(2)
V2 O15 1.9911(19)
V2 O19 2.3035(17)
V3 O3 1.592(2)
V3 O8 1.940(2)
V3 O11 1.916(2)
V3 O12 1.919(2)
V3 O16 1.927(2)
V3 O19 2.2429(18)
V4 O4 1.600(2)
V4 O9 2.0101(19)
V4 O12 2.028(2)
V4 O13 1.9712(19)
V4 O17 1.990(2)
V4 O19 2.3357(17)
V5 O5 1.600(2)
V5 O10 2.0204(18)
V5 O13 2.0080(19)
V5 O14 2.001(2)
V5 O18 2.0001(19)
V5 O19 2.3730(18)
V6 O6 1.600(2)
V6 O15 1.994(2)
V6 O16 2.035(2)
V6 O17 1.983(2)
V6 O18 1.979(2)
V6 O19 2.3675(17)
P1 O1 1.5032(19)
P1 C1 1.788(3)
P1 C2 1.789(3)
P1 C3 1.802(3)
O7 C9 1.405(3)
O8 C10 1.420(4)
O9 C11 1.428(5)
O9 C11' 1.431(8)
O10 C12 1.423(3)
O11 C13 1.416(5)
O11 C13' 1.409(8)
O12 C14 1.439(4)
O13 C15 1.414(4)
O14 C16 1.428(3)
O15 C17 1.394(4)
O16 C18 1.433(3)
O17 C19 1.430(4)
O18 C20 1.437(4)
C1 H1A 0.9600
C1 H1B 0.9600
C1 H1C 0.9600
C2 H2A 0.9600
C2 H2B 0.9600
C2 H2C 0.9600
C3 C4 1.399(4)
C3 C8 1.403(4)
C4 H4 0.9300
C4 C5 1.382(4)
C5 H5 0.9300
C5 C6 1.387(5)
C6 H6 0.9300
C6 C7 1.388(5)
C7 H7 0.9300
C7 C8 1.384(4)
C8 H8 0.9300
C9 H9A 0.9600
C9 H9B 0.9600
C9 H9C 0.9600
C10 H10A 0.9600
C10 H10B 0.9600
C10 H10C 0.9600
C11 H11A 0.9600
C11 H11B 0.9600
C11 H11C 0.9600
C11' H11D 0.9600
C11' H11E 0.9600
C11' H11F 0.9600
C12 H12A 0.9600
C12 H12B 0.9600
C12 H12C 0.9600
C13 H13A 0.9600
C13 H13B 0.9600
C13 H13C 0.9600
C13' H13D 0.9600
C13' H13E 0.9600
C13' H13F 0.9600
C14 H14A 0.9600
C14 H14B 0.9600
C14 H14C 0.9600
C15 H15A 0.9600
C15 H15B 0.9600
C15 H15C 0.9600
C16 H16A 0.9600
C16 H16B 0.9600
C16 H16C 0.9600
C17 H17A 0.9600
C17 H17B 0.9600
C17 H17C 0.9600
C18 H18A 0.9600
C18 H18B 0.9600
C18 H18C 0.9600
C19 H19A 0.9600
C19 H19B 0.9600
C19 H19C 0.9600
C20 H20A 0.9600
C20 H20B 0.9600
C20 H20C 0.9600

loop_
_geom_torsion_atom_site_label_1
_geom_torsion_atom_site_label_2
_geom_torsion_atom_site_label_3
_geom_torsion_atom_site_label_4
_geom_torsion
P1 C3 C4 C5 -177.0(2)
P1 C3 C8 C7 176.4(3)
O1 P1 C3 C4 82.3(2)
O1 P1 C3 C8 -95.3(2)
C1 P1 C3 C4 -42.0(2)
C1 P1 C3 C8 140.4(2)
C2 P1 C3 C4 -154.4(2)
C2 P1 C3 C8 28.0(3)
C3 C4 C5 C6 -0.2(4)
C4 C3 C8 C7 -1.2(5)
C4 C5 C6 C7 0.3(5)
C5 C6 C7 C8 -0.9(5)
C6 C7 C8 C3 1.3(5)
C8 C3 C4 C5 0.6(4)
